data_7127884
loop_
_publ_author_name
'Schorr, Fabian'
'Fantuzzi, Felipe'
'Dewhurst, Rian D.'
'Braunschweig, Holger'

_publ_section_title
;
 Dialkynyldiboranes(4) and the selectable reactivity of their C-H,
 C[triple bond, length as m-dash]C and B-B bonds.
;
_journal_issue 21
_journal_name_full 'Chemical communications (Cambridge, England)'
_journal_page_first 2645
_journal_page_last 2648
_journal_paper_doi 10.1039/d1cc00265a
_journal_volume 57
_journal_year 2021
_chemical_formula_moiety 'C20 H14 B2 Co4 N2 O12'
_chemical_formula_sum 'C20 H14 B2 Co4 N2 O12'
_chemical_formula_weight 731.67
_space_group_crystal_system monoclinic
_space_group_IT_number 15
_space_group_name_Hall '-C 2yc'
_space_group_name_H-M_alt 'C 1 2/c 1'
_atom_sites_solution_hydrogens mixed
_atom_sites_solution_primary dual
_atom_sites_solution_secondary difmap
_audit_creation_method SHELXL-2018/3
_audit_update_record
;
2021-01-13 deposited with the CCDC.	2021-02-01 downloaded from the CCDC.
;
_cell_angle_alpha 90
_cell_angle_beta 107.223(7)
_cell_angle_gamma 90
_cell_formula_units_Z 4
_cell_length_a 17.582(3)
_cell_length_b 14.6013(18)
_cell_length_c 11.2104(17)
_cell_measurement_reflns_used 2982
_cell_measurement_temperature 296(2)
_cell_measurement_theta_max 23.24
_cell_measurement_theta_min 2.43
_cell_volume 2748.9(7)
_computing_cell_refinement 'Saint+ ver. V8.40A (Bruker AXS)'
_computing_data_collection 'APEX2 ver. 2014.9 (Bruker AXS)'
_computing_data_reduction 'Saint+ ver. V8.40A (Bruker AXS)'
_computing_molecular_graphics 'ShelXLe (Huebschle et all, 2011)'
_computing_publication_material 'SHELXL-2018/3 (Sheldrick, 2018)'
_computing_structure_refinement 'SHELXL-2018/3 (Sheldrick, 2018)'
_computing_structure_solution 'SHELXT (Sheldrick, 2014)'
_diffrn_ambient_temperature 296(2)
_diffrn_detector 'CCD area detector (Apex2)'
_diffrn_detector_area_resol_mean 8.333
_diffrn_measured_fraction_theta_full 1.000
_diffrn_measured_fraction_theta_max 1.000
_diffrn_measurement_device_type 'Bruker X8-APEX II'
_diffrn_measurement_method '\f and \w scans'
_diffrn_radiation_monochromator 'multi-layer mirror'
_diffrn_radiation_type MoK\a
_diffrn_radiation_wavelength 0.71073
_diffrn_reflns_av_R_equivalents 0.0826
_diffrn_reflns_av_unetI/netI 0.0564
_diffrn_reflns_Laue_measured_fraction_full 1.000
_diffrn_reflns_Laue_measured_fraction_max 1.000
_diffrn_reflns_limit_h_max 21
_diffrn_reflns_limit_h_min -21
_diffrn_reflns_limit_k_max 18
_diffrn_reflns_limit_k_min -10
_diffrn_reflns_limit_l_max 13
_diffrn_reflns_limit_l_min -13
_diffrn_reflns_number 18555
_diffrn_reflns_point_group_measured_fraction_full 1.000
_diffrn_reflns_point_group_measured_fraction_max 1.000
_diffrn_reflns_theta_full 26.000
_diffrn_reflns_theta_max 26.019
_diffrn_reflns_theta_min 1.848
_diffrn_source 'rotating-anode (Nonius FR-591)'
_exptl_absorpt_coefficient_mu 2.433
_exptl_absorpt_correction_T_max 0.7454
_exptl_absorpt_correction_T_min 0.5901
_exptl_absorpt_correction_type multi-scan
_exptl_absorpt_process_details 'SadAbs 2016/2 (Bruker AXS)'
_exptl_crystal_colour red
_exptl_crystal_density_diffrn 1.768
_exptl_crystal_description block
_exptl_crystal_F_000 1448
_exptl_crystal_size_max 0.373
_exptl_crystal_size_mid 0.276
_exptl_crystal_size_min 0.084
_refine_diff_density_max 0.420
_refine_diff_density_min -0.351
_refine_diff_density_rms 0.090
_refine_ls_extinction_method none
_refine_ls_goodness_of_fit_ref 0.993
_refine_ls_hydrogen_treatment mixed
_refine_ls_matrix_type full
_refine_ls_number_parameters 186
_refine_ls_number_reflns 2703
_refine_ls_number_restraints 0
_refine_ls_restrained_S_all 0.993
_refine_ls_R_factor_all 0.0540
_refine_ls_R_factor_gt 0.0342
_refine_ls_shift/su_max 0.001
_refine_ls_shift/su_mean 0.000
_refine_ls_structure_factor_coef Fsqd
_refine_ls_weighting_details 'w=1/[\s^2^(Fo^2^)+(0.0257P)^2^] where P=(Fo^2^+2Fc^2^)/3'
_refine_ls_weighting_scheme calc
_refine_ls_wR_factor_gt 0.0614
_refine_ls_wR_factor_ref 0.0669
_reflns_Friedel_coverage 0.000
_reflns_number_gt 2097
_reflns_number_total 2703
_reflns_threshold_expression 'I > 2\s(I)'
_cod_data_source_file d1cc00265a2.cif
_cod_data_source_block 3c
_cod_depositor_comments 'Adding full bibliography for 7127882--7127889.cif.'
_cod_original_sg_symbol_H-M 'C 2/c'
_cod_database_code 7127884
_shelx_shelxl_version_number 2018/3
_shelx_space_group_comment
;
The symmetry employed for this shelxl refinement is uniquely defined
by the following loop, which should always be used as a source of
symmetry information in preference to the above space-group names.
They are only intended as comments.
;
_shelx_estimated_absorpt_t_min 0.464
_shelx_estimated_absorpt_t_max 0.822

loop_
_space_group_symop_operation_xyz
'x, y, z'
'-x, y, -z+1/2'
'x+1/2, y+1/2, z'
'-x+1/2, y+1/2, -z+1/2'
'-x, -y, -z'
'x, -y, z-1/2'
'-x+1/2, -y+1/2, -z'
'x+1/2, -y+1/2, z-1/2'

loop_
_atom_site_label
_atom_site_type_symbol
_atom_site_fract_x
_atom_site_fract_y
_atom_site_fract_z
_atom_site_U_iso_or_equiv
_atom_site_adp_type
_atom_site_occupancy
_atom_site_site_symmetry_order
_atom_site_calc_flag
_atom_site_refinement_flags_posn
_atom_site_refinement_flags_adp
_atom_site_refinement_flags_occupancy
_atom_site_disorder_assembly
_atom_site_disorder_group
N1 N 0.55264(15) 0.13195(16) 0.4083(2) 0.0200(6) Uani 1 1 d . . . . .
O1 O 0.27874(16) 0.13230(17) 0.3708(2) 0.0456(7) Uani 1 1 d . . . . .
C1 C 0.30391(19) 0.1985(2) 0.3451(3) 0.0266(8) Uani 1 1 d . . . . .
Co1 Co 0.44036(2) 0.33873(3) 0.51954(4) 0.01436(12) Uani 1 1 d . . . . .
B1 B 0.5064(2) 0.1972(2) 0.3282(3) 0.0140(7) Uani 1 1 d . . . . .
Co3 Co 0.34776(2) 0.30506(3) 0.31064(4) 0.01538(12) Uani 1 1 d . . . . .
O3 O 0.23596(13) 0.45679(17) 0.3035(2) 0.0403(7) Uani 1 1 d . . . . .
C3 C 0.27772(19) 0.3971(2) 0.3070(3) 0.0265(8) Uani 1 1 d . . . . .
C2 C 0.33115(17) 0.2985(2) 0.1449(3) 0.0202(7) Uani 1 1 d . . . . .
O2 O 0.32243(13) 0.29908(15) 0.0411(2) 0.0285(5) Uani 1 1 d . . . . .
O4 O 0.35808(14) 0.49996(14) 0.5820(2) 0.0323(6) Uani 1 1 d . . . . .
C4 C 0.38985(19) 0.4376(2) 0.5583(3) 0.0208(7) Uani 1 1 d . . . . .
C5 C 0.5405(2) 0.3651(2) 0.6088(3) 0.0201(7) Uani 1 1 d . . . . .
O5 O 0.60431(13) 0.38287(16) 0.6602(2) 0.0320(6) Uani 1 1 d . . . . .
O6 O 0.39499(14) 0.18717(15) 0.6588(2) 0.0324(6) Uani 1 1 d . . . . .
C6 C 0.41285(18) 0.2452(2) 0.6053(3) 0.0209(7) Uani 1 1 d . . . . .
C7 C 0.44876(17) 0.3684(2) 0.3559(3) 0.0140(7) Uani 1 1 d . . . . .
H7 H 0.4650(16) 0.421(2) 0.326(3) 0.021 Uiso 1 1 d . U . . .
C9 C 0.5728(2) 0.1300(2) 0.5438(3) 0.0315(9) Uani 1 1 d . . . . .
H9A H 0.628645 0.141853 0.579376 0.047 Uiso 1 1 calc R U . . .
H9B H 0.560311 0.070799 0.570265 0.047 Uiso 1 1 calc R U . . .
H9C H 0.542714 0.176008 0.571182 0.047 Uiso 1 1 calc R U . . .
C8 C 0.46527(16) 0.27919(19) 0.3735(2) 0.0125(6) Uani 1 1 d . . . . .
C10 C 0.5963(2) 0.0604(2) 0.3647(3) 0.0387(10) Uani 1 1 d . . . . .
H10A H 0.580551 0.001435 0.387047 0.058 Uiso 1 1 calc R U . . .
H10B H 0.652402 0.068638 0.402852 0.058 Uiso 1 1 calc R U . . .
H10C H 0.584469 0.064207 0.275568 0.058 Uiso 1 1 calc R U . . .

loop_
_atom_site_aniso_label
_atom_site_aniso_U_11
_atom_site_aniso_U_22
_atom_site_aniso_U_33
_atom_site_aniso_U_23
_atom_site_aniso_U_13
_atom_site_aniso_U_12
N1 0.0322(16) 0.0165(15) 0.0160(14) 0.0036(11) 0.0144(12) 0.0076(12)
O1 0.0538(18) 0.0383(17) 0.0466(17) -0.0015(13) 0.0176(14) -0.0273(14)
C1 0.0254(19) 0.032(2) 0.0231(18) -0.0054(16) 0.0077(15) -0.0062(16)
Co1 0.0207(2) 0.0126(2) 0.0122(2) -0.00126(16) 0.00862(17) -0.00079(17)
B1 0.0196(18) 0.0090(18) 0.0164(18) 0.0011(14) 0.0099(14) -0.0048(15)
Co3 0.0150(2) 0.0161(3) 0.0158(2) -0.00152(17) 0.00569(17) -0.00010(17)
O3 0.0267(14) 0.0390(17) 0.0538(18) -0.0044(13) 0.0099(13) 0.0173(12)
C3 0.0194(18) 0.035(2) 0.0248(19) -0.0044(16) 0.0058(15) -0.0049(16)
C2 0.0147(16) 0.0199(19) 0.026(2) 0.0008(14) 0.0057(14) -0.0011(13)
O2 0.0298(14) 0.0357(15) 0.0186(13) -0.0013(11) 0.0049(10) -0.0054(11)
O4 0.0492(16) 0.0198(14) 0.0325(15) -0.0053(11) 0.0195(12) 0.0061(12)
C4 0.0281(19) 0.021(2) 0.0157(16) -0.0015(14) 0.0107(14) -0.0064(15)
C5 0.032(2) 0.0178(18) 0.0130(16) 0.0019(13) 0.0098(15) 0.0005(15)
O5 0.0282(15) 0.0488(16) 0.0174(13) -0.0051(11) 0.0043(11) -0.0106(12)
O6 0.0530(17) 0.0217(14) 0.0272(14) 0.0048(11) 0.0188(12) -0.0092(11)
C6 0.0269(19) 0.0197(19) 0.0168(17) -0.0072(14) 0.0074(14) 0.0007(15)
C7 0.0160(16) 0.0169(18) 0.0094(15) 0.0005(13) 0.0041(12) -0.0031(13)
C9 0.043(2) 0.033(2) 0.0210(19) 0.0108(16) 0.0143(16) 0.0168(17)
C8 0.0149(16) 0.0148(18) 0.0077(14) 0.0000(12) 0.0031(12) -0.0014(12)
C10 0.060(3) 0.029(2) 0.036(2) 0.0111(17) 0.027(2) 0.0252(19)

loop_
_atom_type_symbol
_atom_type_description
_atom_type_scat_dispersion_real
_atom_type_scat_dispersion_imag
_atom_type_scat_source
C C 0.0033 0.0016 'International Tables Vol C Tables 4.2.6.8 and 6.1.1.4'
H H 0.0000 0.0000 'International Tables Vol C Tables 4.2.6.8 and 6.1.1.4'
B B 0.0013 0.0007 'International Tables Vol C Tables 4.2.6.8 and 6.1.1.4'
N N 0.0061 0.0033 'International Tables Vol C Tables 4.2.6.8 and 6.1.1.4'
O O 0.0106 0.0060 'International Tables Vol C Tables 4.2.6.8 and 6.1.1.4'
Co Co 0.3494 0.9721 'International Tables Vol C Tables 4.2.6.8 and 6.1.1.4'

loop_
_exptl_crystal_face_index_h
_exptl_crystal_face_index_k
_exptl_crystal_face_index_l
_exptl_crystal_face_perp_dist
-1.00 0.00 0.00 0.0400
1.00 -1.00 0.00 0.1140
1.00 1.00 -1.00 0.0610
-1.00 -1.00 1.00 0.1310
-1.00 0.00 1.00 0.1730
1.00 -1.00 -1.00 0.1290
0.00 -1.00 1.00 0.1350
0.00 0.00 -1.00 0.1390
0.00 1.00 0.00 0.0920
0.00 -1.00 0.00 0.1390
-1.00 -1.00 -1.00 0.1390
1.00 1.00 1.00 0.1650
1.00 -1.00 1.00 0.1190
1.00 0.00 1.00 0.1480
1.00 1.00 0.00 0.0930
-1.00 -1.00 0.00 0.1220
1.00 0.00 0.00 0.0420

loop_
_geom_angle_atom_site_label_1
_geom_angle_atom_site_label_2
_geom_angle_atom_site_label_3
_geom_angle
_geom_angle_site_symmetry_1
_geom_angle_site_symmetry_3
_geom_angle_publ_flag
B1 N1 C9 127.0(3) . . ?
B1 N1 C10 122.4(3) . . ?
C9 N1 C10 110.2(2) . . ?
O1 C1 Co3 177.4(3) . . ?
C5 Co1 C4 99.53(14) . . ?
C5 Co1 C6 103.74(13) . . ?
C4 Co1 C6 104.22(13) . . ?
C5 Co1 C7 98.26(13) . . ?
C4 Co1 C7 103.26(13) . . ?
C6 Co1 C7 141.09(13) . . ?
C5 Co1 C8 97.63(13) . . ?
C4 Co1 C8 141.10(12) . . ?
C6 Co1 C8 105.19(12) . . ?
C7 Co1 C8 39.53(12) . . ?
C5 Co1 Co3 146.57(10) . . ?
C4 Co1 Co3 98.80(10) . . ?
C6 Co1 Co3 98.51(10) . . ?
C7 Co1 Co3 50.19(9) . . ?
C8 Co1 Co3 52.04(8) . . ?
N1 B1 C8 123.6(3) . . ?
N1 B1 B1 122.5(2) . 2_655 ?
C8 B1 B1 113.8(2) . 2_655 ?
C2 Co3 C3 96.60(14) . . ?
C2 Co3 C1 102.92(14) . . ?
C3 Co3 C1 107.99(15) . . ?
C2 Co3 C7 98.78(13) . . ?
C3 Co3 C7 102.50(14) . . ?
C1 Co3 C7 139.86(14) . . ?
C2 Co3 C8 100.82(12) . . ?
C3 Co3 C8 140.07(13) . . ?
C1 Co3 C8 102.71(13) . . ?
C7 Co3 C8 39.56(12) . . ?
C2 Co3 Co1 148.20(10) . . ?
C3 Co3 Co1 97.25(10) . . ?
C1 Co3 Co1 99.77(10) . . ?
C7 Co3 Co1 50.21(8) . . ?
C8 Co3 Co1 52.12(8) . . ?
O3 C3 Co3 177.3(3) . . ?
O2 C2 Co3 176.2(3) . . ?
O4 C4 Co1 179.6(3) . . ?
O5 C5 Co1 176.8(3) . . ?
O6 C6 Co1 179.3(3) . . ?
C8 C7 Co3 73.43(18) . . ?
C8 C7 Co1 73.51(17) . . ?
Co3 C7 Co1 79.60(11) . . ?
C8 C7 H7 142.3(18) . . ?
Co3 C7 H7 131.9(18) . . ?
Co1 C7 H7 131.0(19) . . ?
N1 C9 H9A 109.5 . . ?
N1 C9 H9B 109.5 . . ?
H9A C9 H9B 109.5 . . ?
N1 C9 H9C 109.5 . . ?
H9A C9 H9C 109.5 . . ?
H9B C9 H9C 109.5 . . ?
C7 C8 B1 143.4(3) . . ?
C7 C8 Co3 67.01(17) . . ?
B1 C8 Co3 123.9(2) . . ?
C7 C8 Co1 66.96(16) . . ?
B1 C8 Co1 146.1(2) . . ?
Co3 C8 Co1 75.84(10) . . ?
N1 C10 H10A 109.5 . . ?
N1 C10 H10B 109.5 . . ?
H10A C10 H10B 109.5 . . ?
N1 C10 H10C 109.5 . . ?
H10A C10 H10C 109.5 . . ?
H10B C10 H10C 109.5 . . ?

loop_
_geom_bond_atom_site_label_1
_geom_bond_atom_site_label_2
_geom_bond_distance
_geom_bond_site_symmetry_2
_geom_bond_publ_flag
N1 B1 1.393(4) . ?
N1 C9 1.454(4) . ?
N1 C10 1.463(4) . ?
O1 C1 1.135(4) . ?
C1 Co3 1.828(3) . ?
Co1 C5 1.790(3) . ?
Co1 C4 1.813(3) . ?
Co1 C6 1.816(3) . ?
Co1 C7 1.932(3) . ?
Co1 C8 2.014(3) . ?
Co1 Co3 2.4737(6) . ?
B1 C8 1.559(4) . ?
B1 B1 1.701(6) 2_655 ?
Co3 C2 1.796(3) . ?
Co3 C3 1.815(4) . ?
Co3 C7 1.932(3) . ?
Co3 C8 2.011(3) . ?
O3 C3 1.133(4) . ?
C2 O2 1.128(3) . ?
O4 C4 1.141(3) . ?
C5 O5 1.130(3) . ?
O6 C6 1.135(3) . ?
C7 C8 1.336(4) . ?
C7 H7 0.91(3) . ?
C9 H9A 0.9600 . ?
C9 H9B 0.9600 . ?
C9 H9C 0.9600 . ?
C10 H10A 0.9600 . ?
C10 H10B 0.9600 . ?
C10 H10C 0.9600 . ?

loop_
_geom_torsion_atom_site_label_1
_geom_torsion_atom_site_label_2
_geom_torsion_atom_site_label_3
_geom_torsion_atom_site_label_4
_geom_torsion
_geom_torsion_site_symmetry_1
_geom_torsion_site_symmetry_2
_geom_torsion_site_symmetry_3
_geom_torsion_site_symmetry_4
_geom_torsion_publ_flag
C9 N1 B1 C8 -2.3(5) . . . . ?
C10 N1 B1 C8 -174.4(3) . . . . ?
C9 N1 B1 B1 174.5(3) . . . 2_655 ?
C10 N1 B1 B1 2.4(5) . . . 2_655 ?
Co3 C7 C8 B1 116.4(4) . . . . ?
Co1 C7 C8 B1 -159.8(4) . . . . ?
Co1 C7 C8 Co3 83.78(9) . . . . ?
Co3 C7 C8 Co1 -83.78(9) . . . . ?
N1 B1 C8 C7 139.3(4) . . . . ?
B1 B1 C8 C7 -37.8(6) 2_655 . . . ?
N1 B1 C8 Co3 -124.2(3) . . . . ?
B1 B1 C8 Co3 58.8(3) 2_655 . . . ?
N1 B1 C8 Co1 -6.1(6) . . . . ?
B1 B1 C8 Co1 176.8(3) 2_655 . . . ?
